data_2014623
loop_
_publ_author_name
'Dale, Sophie H.'
'Elsegood, Mark R. J.'
'Holmes, Kathryn E.'
'Kelly, Paul F.'

_publ_section_title
;
 The effect of hydrogen-bonding anions on the structure of
 metal--sulfimide complexes
;
_journal_issue 1
_journal_name_full 'Acta Crystallographica Section C'
_journal_page_first m34
_journal_page_last m39
_journal_paper_doi 10.1107/S0108270104029051
_journal_volume 61
_journal_year 2005
_chemical_formula_iupac '[Fe (C12 H11 N S)6] Cl3'
_chemical_formula_moiety 'C72 H66 Fe N6 S6 3+, 3Cl -'
_chemical_formula_sum 'C72 H66 Cl3 Fe N6 S6'
_chemical_formula_weight 1369.93
_chemical_name_systematic
;
hexakis(S,S-diphenylsulfimide)iron(III) trichloride
;
_space_group_IT_number 205
_symmetry_cell_setting cubic
_symmetry_space_group_name_Hall '-P 2ac 2ab 3'
_symmetry_space_group_name_H-M 'P a -3'
_atom_sites_solution_hydrogens 'placed geometrically except NH which were refined with restraints'
_atom_sites_solution_primary direct
_audit_creation_method SHELXL-97
_cell_angle_alpha 90.00
_cell_angle_beta 90.00
_cell_angle_gamma 90.00
_cell_formula_units_Z 4
_cell_length_a 18.8566(4)
_cell_length_b 18.8566(4)
_cell_length_c 18.8566(4)
_cell_measurement_reflns_used 28769
_cell_measurement_temperature 120(2)
_cell_measurement_theta_max 27.48
_cell_measurement_theta_min 2.91
_cell_volume 6704.9(2)
_computing_cell_refinement 'DENZO (Otwinowski & Minor, 1997) and COLLECT (Hooft, 1998)'
_computing_data_collection 'COLLECT, (Hooft, 1998)'
_computing_data_reduction 'DENZO (Otwinowski & Minor, 1997) and COLLECT (Hooft, 1998)'
_computing_molecular_graphics SHELXTL
_computing_publication_material 'SHELXTL and local programs'
_computing_structure_refinement SHELXTL
_computing_structure_solution 'SHELXTL (Sheldrick, 2000)'
_diffrn_ambient_temperature 120(2)
_diffrn_detector_area_resol_mean 9.091
_diffrn_measured_fraction_theta_full 0.998
_diffrn_measured_fraction_theta_max 0.998
_diffrn_measurement_device_type 'Nonius KappaCCD area-detector'
_diffrn_measurement_method '\f and \w scans to fill Ewald sphere'
_diffrn_radiation_monochromator graphite
_diffrn_radiation_source 'Enraf Nonius FR591 rotating anode'
_diffrn_radiation_type MoK\a
_diffrn_radiation_wavelength 0.71073
_diffrn_reflns_av_R_equivalents 0.133
_diffrn_reflns_av_sigmaI/netI 0.048
_diffrn_reflns_limit_h_max 24
_diffrn_reflns_limit_h_min -24
_diffrn_reflns_limit_k_max 21
_diffrn_reflns_limit_k_min -24
_diffrn_reflns_limit_l_max 23
_diffrn_reflns_limit_l_min -24
_diffrn_reflns_number 64482
_diffrn_reflns_theta_full 26.00
_diffrn_reflns_theta_max 27.49
_diffrn_reflns_theta_min 3.06
_diffrn_standards_decay_% 0
_diffrn_standards_number 0
_exptl_absorpt_coefficient_mu 0.579
_exptl_absorpt_correction_T_max 0.970
_exptl_absorpt_correction_T_min 0.942
_exptl_absorpt_correction_type multi-scan
_exptl_absorpt_process_details '(SORTAV; Blessing, 1995)'
_exptl_crystal_colour yellow
_exptl_crystal_density_diffrn 1.357
_exptl_crystal_density_method 'not measured'
_exptl_crystal_description 'prism  ## AUTHOR: what shape of prism?'
_exptl_crystal_F_000 2852
_exptl_crystal_size_max 0.10
_exptl_crystal_size_mid 0.08
_exptl_crystal_size_min 0.05
_refine_diff_density_max 0.66
_refine_diff_density_min -0.89
_refine_ls_extinction_coef 0.0011(2)
_refine_ls_extinction_expression Fc^*^=kFc[1+0.001xFc^2^\l^3^/sin(2\q)]^-1/4^
_refine_ls_extinction_method SHELXL97
_refine_ls_goodness_of_fit_ref 1.035
_refine_ls_hydrogen_treatment mixed
_refine_ls_matrix_type full
_refine_ls_number_parameters 138
_refine_ls_number_reflns 2572
_refine_ls_number_restraints 0
_refine_ls_restrained_S_all 1.035
_refine_ls_R_factor_all 0.0777
_refine_ls_R_factor_gt 0.0462
_refine_ls_shift/su_max 0.000
_refine_ls_shift/su_mean 0.000
_refine_ls_structure_factor_coef Fsqd
_refine_ls_weighting_details 'calc w=1/[\s^2^(Fo^2^)+(0.052P)^2^+4.568P] where P=(Fo^2^+2Fc^2^)/3'
_refine_ls_weighting_scheme calc
_refine_ls_wR_factor_gt 0.1010
_refine_ls_wR_factor_ref 0.1131
_reflns_number_gt 1840
_reflns_number_total 2572
_reflns_threshold_expression I>2\s(I)
_cod_data_source_file bm1594.cif
_cod_data_source_block II
_cod_depositor_comments
;
The following automatic conversions were performed:
'_geom_bond_publ_flag' value 'Y' changed to 'y' according to
'/home/saulius/struct/CIF-dictionaries/cif_core.dic' dictionary named
'cif_core.dic' version 2.4.1 from 2010-06-29.

Automatic conversion script
Id: cif_fix_enum 1527 2010-12-29 10:47:43Z saulius 

The following automatic conversions were performed:

'_geom_bond_publ_flag' value 'Y' changed to 'y' according to
/home/saulius/struct/CIF-dictionaries/cif_core.dic dictionary named
'cif_core.dic' version 2.4.1 from
2010-06-29.

'_geom_angle_publ_flag' value 'Y' changed to 'y'
according to /home/saulius/struct/CIF-dictionaries/cif_core.dic
dictionary named 'cif_core.dic' version 2.4.1 from 2010-06-29.

Automatic conversion script
Id: cif_fix_values 1715 2011-07-08 13:25:40Z adriana 
;
_cod_database_code 2014623
_cod_database_fobs_code 2014623

loop_
_symmetry_equiv_pos_as_xyz
'x, y, z'
'-x+1/2, -y, z+1/2'
'-x, y+1/2, -z+1/2'
'x+1/2, -y+1/2, -z'
'z, x, y'
'z+1/2, -x+1/2, -y'
'-z+1/2, -x, y+1/2'
'-z, x+1/2, -y+1/2'
'y, z, x'
'-y, z+1/2, -x+1/2'
'y+1/2, -z+1/2, -x'
'-y+1/2, -z, x+1/2'
'-x, -y, -z'
'x-1/2, y, -z-1/2'
'x, -y-1/2, z-1/2'
'-x-1/2, y-1/2, z'
'-z, -x, -y'
'-z-1/2, x-1/2, y'
'z-1/2, x, -y-1/2'
'z, -x-1/2, y-1/2'
'-y, -z, -x'
'y, -z-1/2, x-1/2'
'-y-1/2, z-1/2, x'
'y-1/2, z, -x-1/2'

loop_
_atom_site_label
_atom_site_fract_x
_atom_site_fract_y
_atom_site_fract_z
_atom_site_U_iso_or_equiv
_atom_site_adp_type
_atom_site_calc_flag
_atom_site_refinement_flags
_atom_site_occupancy
_atom_site_disorder_assembly
_atom_site_disorder_group
_atom_site_type_symbol
Fe1 0.0000 0.5000 0.5000 0.0180(2) Uani d S 1 . . Fe
N1 0.03185(11) 0.57209(11) 0.42297(11) 0.0220(5) Uani d . 1 . . N
H1A -0.0004(17) 0.5942(16) 0.4034(16) 0.033 Uiso d . 1 . . H
S1 0.10695(3) 0.60826(3) 0.41344(3) 0.02230(18) Uani d . 1 . . S
C1 0.12315(14) 0.61979(13) 0.32077(13) 0.0256(5) Uani d . 1 . . C
C2 0.06855(15) 0.63534(14) 0.27394(14) 0.0313(6) Uani d . 1 . . C
H2 0.0215 0.6423 0.2906 0.038 Uiso calc R 1 . . H
C3 0.08410(18) 0.64050(16) 0.20221(15) 0.0412(7) Uani d . 1 . . C
H3 0.0475 0.6508 0.1692 0.049 Uiso calc R 1 . . H
C4 0.15299(19) 0.63060(16) 0.17889(16) 0.0445(8) Uani d . 1 . . C
H4 0.1631 0.6340 0.1296 0.053 Uiso calc R 1 . . H
C5 0.20720(18) 0.61597(16) 0.22546(17) 0.0433(8) Uani d . 1 . . C
H5 0.2544 0.6103 0.2087 0.052 Uiso calc R 1 . . H
C6 0.19204(15) 0.60964(15) 0.29753(15) 0.0341(6) Uani d . 1 . . C
H6 0.2286 0.5985 0.3303 0.041 Uiso calc R 1 . . H
C7 0.10215(13) 0.69942(13) 0.44071(13) 0.0237(5) Uani d . 1 . . C
C8 0.16229(14) 0.74159(14) 0.43413(14) 0.0315(6) Uani d . 1 . . C
H8 0.2041 0.7232 0.4129 0.038 Uiso calc R 1 . . H
C9 0.16052(15) 0.81049(15) 0.45880(15) 0.0346(6) Uani d . 1 . . C
H9 0.2014 0.8396 0.4547 0.042 Uiso calc R 1 . . H
C10 0.09977(16) 0.83715(14) 0.48932(14) 0.0338(6) Uani d . 1 . . C
H10 0.0987 0.8847 0.5058 0.041 Uiso calc R 1 . . H
C11 0.04041(15) 0.79486(14) 0.49594(14) 0.0310(6) Uani d . 1 . . C
H11 -0.0013 0.8135 0.5173 0.037 Uiso calc R 1 . . H
C12 0.04108(13) 0.72533(13) 0.47173(13) 0.0264(6) Uani d . 1 . . C
H12 0.0003 0.6961 0.4764 0.032 Uiso calc R 1 . . H
Cl1 -0.12579(3) 0.62579(3) 0.37421(3) 0.0303(3) Uani d S 1 . . Cl
Cl2 0.0000 0.5000 0.0000 0.0911(10) Uani d S 1 . . Cl

loop_
_atom_site_aniso_label
_atom_site_aniso_U_11
_atom_site_aniso_U_22
_atom_site_aniso_U_33
_atom_site_aniso_U_12
_atom_site_aniso_U_13
_atom_site_aniso_U_23
Fe1 0.0180(2) 0.0180(2) 0.0180(2) -0.00028(18) 0.00028(18) -0.00028(18)
N1 0.0199(10) 0.0208(11) 0.0252(11) 0.0008(8) 0.0010(9) 0.0026(9)
S1 0.0206(3) 0.0216(3) 0.0246(3) -0.0003(2) 0.0014(2) 0.0042(2)
C1 0.0313(14) 0.0198(12) 0.0257(13) -0.0024(10) 0.0065(11) 0.0023(10)
C2 0.0354(15) 0.0303(14) 0.0282(14) -0.0007(12) 0.0017(11) 0.0048(11)
C3 0.0576(19) 0.0379(17) 0.0280(15) -0.0058(15) -0.0020(14) 0.0042(12)
C4 0.068(2) 0.0356(16) 0.0296(15) -0.0093(15) 0.0160(15) 0.0006(13)
C5 0.0473(18) 0.0380(16) 0.0446(18) -0.0018(14) 0.0229(15) 0.0012(14)
C6 0.0317(14) 0.0318(14) 0.0390(16) -0.0018(12) 0.0077(12) 0.0025(12)
C7 0.0265(13) 0.0221(12) 0.0224(12) -0.0033(10) -0.0038(10) 0.0035(10)
C8 0.0274(13) 0.0325(15) 0.0345(15) -0.0034(11) -0.0004(11) 0.0039(12)
C9 0.0349(15) 0.0299(14) 0.0391(16) -0.0107(12) -0.0046(13) 0.0045(12)
C10 0.0478(17) 0.0244(13) 0.0291(14) -0.0051(12) -0.0049(13) 0.0010(11)
C11 0.0390(16) 0.0269(14) 0.0271(14) 0.0002(11) 0.0037(12) -0.0010(11)
C12 0.0283(14) 0.0253(13) 0.0255(13) -0.0026(10) 0.0009(11) 0.0030(10)
Cl1 0.0303(3) 0.0303(3) 0.0303(3) 0.0054(2) -0.0054(2) 0.0054(2)
Cl2 0.0911(10) 0.0911(10) 0.0911(10) -0.0293(8) 0.0293(8) 0.0293(8)

loop_
_atom_type_symbol
_atom_type_description
_atom_type_scat_dispersion_real
_atom_type_scat_dispersion_imag
_atom_type_scat_source
C C 0.0033 0.0016 'International Tables Vol C Tables 4.2.6.8 and 6.1.1.4'
H H 0.0000 0.0000 'International Tables Vol C Tables 4.2.6.8 and 6.1.1.4'
N N 0.0061 0.0033 'International Tables Vol C Tables 4.2.6.8 and 6.1.1.4'
S S 0.1246 0.1234 'International Tables Vol C Tables 4.2.6.8 and 6.1.1.4'
Cl Cl 0.1484 0.1585 'International Tables Vol C Tables 4.2.6.8 and 6.1.1.4'
Fe Fe 0.3463 0.8444 'International Tables Vol C Tables 4.2.6.8 and 6.1.1.4'

loop_
_geom_angle_atom_site_label_1
_geom_angle_atom_site_label_2
_geom_angle_atom_site_label_3
_geom_angle_site_symmetry_3
_geom_angle
_geom_angle_publ_flag
N1 Fe1 N1 6_456 86.21(9) y
S1 N1 Fe1 . 128.32(13) ?
S1 N1 H1A . 113(2) ?
Fe1 N1 H1A . 115(2) ?
N1 S1 C1 . 108.45(12) ?
N1 S1 C7 . 109.57(11) ?
C1 S1 C7 . 99.90(11) ?
C6 C1 C2 . 121.6(2) ?
C6 C1 S1 . 116.9(2) ?
C2 C1 S1 . 121.4(2) ?
C3 C2 C1 . 118.6(3) ?
C3 C2 H2 . 120.7 ?
C1 C2 H2 . 120.7 ?
C4 C3 C2 . 119.9(3) ?
C4 C3 H3 . 120.0 ?
C2 C3 H3 . 120.0 ?
C5 C4 C3 . 121.4(3) ?
C5 C4 H4 . 119.3 ?
C3 C4 H4 . 119.3 ?
C4 C5 C6 . 119.2(3) ?
C4 C5 H5 . 120.4 ?
C6 C5 H5 . 120.4 ?
C1 C6 C5 . 119.3(3) ?
C1 C6 H6 . 120.4 ?
C5 C6 H6 . 120.4 ?
C12 C7 C8 . 121.0(2) ?
C12 C7 S1 . 120.12(19) ?
C8 C7 S1 . 118.7(2) ?
C9 C8 C7 . 119.2(3) ?
C9 C8 H8 . 120.4 ?
C7 C8 H8 . 120.4 ?
C10 C9 C8 . 120.3(3) ?
C10 C9 H9 . 119.8 ?
C8 C9 H9 . 119.8 ?
C9 C10 C11 . 120.1(3) ?
C9 C10 H10 . 119.9 ?
C11 C10 H10 . 119.9 ?
C10 C11 C12 . 120.6(3) ?
C10 C11 H11 . 119.7 ?
C12 C11 H11 . 119.7 ?
C7 C12 C11 . 118.7(2) ?
C7 C12 H12 . 120.6 ?
C11 C12 H12 . 120.6 ?

loop_
_geom_bond_atom_site_label_1
_geom_bond_atom_site_label_2
_geom_bond_site_symmetry_2
_geom_bond_distance
_geom_bond_publ_flag
Fe1 N1 . 2.078(2) y
N1 S1 . 1.582(2) ?
N1 H1A . 0.82(3) ?
S1 C1 . 1.787(3) ?
S1 C7 . 1.797(2) ?
C1 C6 . 1.384(4) ?
C1 C2 . 1.388(4) ?
C2 C3 . 1.387(4) ?
C2 H2 . 0.9500 ?
C3 C4 . 1.384(5) ?
C3 H3 . 0.9500 ?
C4 C5 . 1.376(5) ?
C4 H4 . 0.9500 ?
C5 C6 . 1.394(4) ?
C5 H5 . 0.9500 ?
C6 H6 . 0.9500 ?
C7 C12 . 1.381(4) ?
C7 C8 . 1.391(4) ?
C8 C9 . 1.380(4) ?
C8 H8 . 0.9500 ?
C9 C10 . 1.377(4) ?
C9 H9 . 0.9500 ?
C10 C11 . 1.380(4) ?
C10 H10 . 0.9500 ?
C11 C12 . 1.388(4) ?
C11 H11 . 0.9500 ?
C12 H12 . 0.9500 ?

loop_
_geom_hbond_atom_site_label_D
_geom_hbond_atom_site_label_H
_geom_hbond_atom_site_label_A
_geom_hbond_distance_DH
_geom_hbond_distance_HA
_geom_hbond_distance_DA
_geom_hbond_angle_DHA
N1 H1A Cl1 0.82(3) 2.50(3) 3.272(2) 157(3)
